data_4508166
loop_
_publ_author_name
'Perlovich, German L.'
'Ryzhakov, Alex M.'
'Tkachev, Valery V.'
'Hansen, Lars Kr.'
'Raevsky, Oleg A.'

_publ_section_title
;
 Sulfonamide Molecular Crystals: Structure, Sublimation Thermodynamic
 Characteristics, Molecular Packing, Hydrogen Bonds Networks
;
_journal_issue 9
_journal_name_full 'Crystal Growth &amp; Design'
_journal_page_first 4002
_journal_paper_doi 10.1021/cg400666v
_journal_volume 13
_journal_year 2013
_chemical_formula_moiety 'C12 H10 N2 O4 S '
_chemical_formula_sum 'C12 H10 N2 O4 S'
_chemical_formula_weight 278.28
_space_group_IT_number 2
_symmetry_cell_setting triclinic
_symmetry_Int_Tables_number 2
_symmetry_space_group_name_Hall '-P 1'
_symmetry_space_group_name_H-M 'P -1'
_cell_angle_alpha 86.046(18)
_cell_angle_beta 67.054(12)
_cell_angle_gamma 77.792(15)
_cell_formula_units_Z 2
_cell_length_a 8.0179(16)
_cell_length_b 8.569(3)
_cell_length_c 9.992(3)
_cell_measurement_reflns_used 1511
_cell_measurement_temperature 293.1
_cell_measurement_theta_max 30.4
_cell_measurement_theta_min 2.2
_cell_volume 617.8(3)
_computing_cell_refinement CrystalClear
_computing_data_collection CrystalClear
_computing_data_reduction CrystalStructure
_computing_publication_material 'CrystalStructure 3.7.0'
_computing_structure_refinement CRYSTALS
_computing_structure_solution SHELXS97
_diffrn_ambient_temperature 293(2)
_diffrn_detector_area_resol_mean 7.31
_diffrn_measured_fraction_theta_full 0.838
_diffrn_measured_fraction_theta_max 0.838
_diffrn_measurement_device_type 'Rigaku Saturn'
_diffrn_measurement_method \w
_diffrn_radiation_type 'Mo K\a'
_diffrn_radiation_wavelength 0.71070
_diffrn_reflns_av_R_equivalents 0.021
_diffrn_reflns_limit_h_max 7
_diffrn_reflns_limit_h_min -11
_diffrn_reflns_limit_k_max 11
_diffrn_reflns_limit_k_min -12
_diffrn_reflns_limit_l_max 12
_diffrn_reflns_limit_l_min -14
_diffrn_reflns_number 6121
_diffrn_reflns_theta_full 30.52
_diffrn_reflns_theta_max 30.52
_exptl_absorpt_coefficient_mu 0.273
_exptl_absorpt_correction_T_max 0.973
_exptl_absorpt_correction_T_min 0.909
_exptl_absorpt_correction_type multi-scan
_exptl_absorpt_process_details 'Jacobson, R. (1998) Private communication'
_exptl_crystal_colour colorless
_exptl_crystal_density_diffrn 1.496
_exptl_crystal_density_method 'not measured'
_exptl_crystal_description prism
_exptl_crystal_F_000 288.00
_exptl_crystal_size_max 0.55
_exptl_crystal_size_mid 0.20
_exptl_crystal_size_min 0.10
_refine_diff_density_max 0.16
_refine_diff_density_min -0.28
_refine_ls_extinction_method none
_refine_ls_goodness_of_fit_ref 0.985
_refine_ls_hydrogen_treatment refall
_refine_ls_number_parameters 212
_refine_ls_number_reflns 2204
_refine_ls_R_factor_gt 0.0478
_refine_ls_shift/su_max 0.0191
_refine_ls_structure_factor_coef F
_refine_ls_weighting_details
;
    Chebychev polynomial with 3 parameters (Carruthers & Watkin, 1979)
    13.4036    -2.7365    9.5934
;
_refine_ls_weighting_scheme calc
_refine_ls_wR_factor_ref 0.0593
_reflns_number_gt 2182
_reflns_number_total 3162
_reflns_threshold_expression F^2^>2.0\s(F^2^)
_cod_data_source_file cg400666v_si_003.cif
_cod_data_source_block '__BnzSO2_oNO2b'
_cod_original_formula_sum 'C12 H10 N2 O4 S '
_cod_database_code 4508166

loop_
_symmetry_equiv_pos_site_id
_symmetry_equiv_pos_as_xyz
1 +X,+Y,+Z
2 -X,-Y,-Z

loop_
_atom_site_label
_atom_site_type_symbol
_atom_site_fract_x
_atom_site_fract_y
_atom_site_fract_z
_atom_site_U_iso_or_equiv
_atom_site_adp_type
_atom_site_occupancy
_atom_site_symmetry_multiplicity
_atom_site_calc_flag
S1 S 0.40025(6) 0.75483(6) 0.30886(6) 0.05542(15) Uani 1.00 1 d
O1 O 0.2752(2) 0.6835(2) 0.42964(19) 0.0683(4) Uani 1.00 1 d
O2 O 0.3313(2) 0.8905(2) 0.2414(2) 0.0745(5) Uani 1.00 1 d
O3 O 0.8541(4) 0.1909(2) -0.0105(2) 0.1120(8) Uani 1.00 1 d
O4 O 0.6166(3) 0.3005(2) 0.1674(2) 0.0983(7) Uani 1.00 1 d
N1 N 0.5032(2) 0.6080(2) 0.1892(2) 0.0589(5) Uani 1.00 1 d
N2 N 0.7459(3) 0.3094(2) 0.0521(2) 0.0687(6) Uani 1.00 1 d
C1 C 0.5732(2) 0.8001(2) 0.3581(2) 0.0494(4) Uani 1.00 1 d
C2 C 0.6368(3) 0.6961(2) 0.4478(2) 0.0614(6) Uani 1.00 1 d
C3 C 0.7721(4) 0.7291(3) 0.4869(3) 0.0758(8) Uani 1.00 1 d
C4 C 0.8429(3) 0.8651(4) 0.4361(3) 0.0811(9) Uani 1.00 1 d
C5 C 0.7789(3) 0.9671(3) 0.3478(3) 0.0808(9) Uani 1.00 1 d
C6 C 0.6425(3) 0.9363(2) 0.3067(2) 0.0639(6) Uani 1.00 1 d
C7 C 0.6542(2) 0.6077(2) 0.0560(2) 0.0524(5) Uani 1.00 1 d
C8 C 0.7716(3) 0.4656(2) -0.0121(2) 0.0548(5) Uani 1.00 1 d
C9 C 0.9185(3) 0.4652(3) -0.1442(2) 0.0668(7) Uani 1.00 1 d
C10 C 0.9535(3) 0.6064(3) -0.2115(2) 0.0738(8) Uani 1.00 1 d
C11 C 0.8402(4) 0.7471(3) -0.1464(2) 0.0733(8) Uani 1.00 1 d
C12 C 0.6923(3) 0.7490(3) -0.0159(2) 0.0654(7) Uani 1.00 1 d
H1 H 0.499(4) 0.519(3) 0.222(3) 0.080(9) Uiso 1.00 1 d
H2 H 0.588(3) 0.599(3) 0.483(3) 0.080(8) Uiso 1.00 1 d
H3 H 0.815(4) 0.647(3) 0.550(3) 0.095(9) Uiso 1.00 1 d
H4 H 0.936(5) 0.882(4) 0.466(3) 0.104(10) Uiso 1.00 1 d
H5 H 0.825(4) 1.060(4) 0.308(3) 0.106(10) Uiso 1.00 1 d
H6 H 0.598(4) 1.008(3) 0.241(3) 0.092(9) Uiso 1.00 1 d
H12 H 0.612(4) 0.848(3) 0.027(3) 0.085(8) Uiso 1.00 1 d
H9 H 0.992(4) 0.367(4) -0.182(3) 0.095(10) Uiso 1.00 1 d
H10 H 1.057(4) 0.601(4) -0.302(3) 0.098(10) Uiso 1.00 1 d
H11 H 0.860(4) 0.841(3) -0.195(3) 0.095(10) Uiso 1.00 1 d

loop_
_atom_site_aniso_label
_atom_site_aniso_U_11
_atom_site_aniso_U_22
_atom_site_aniso_U_33
_atom_site_aniso_U_12
_atom_site_aniso_U_13
_atom_site_aniso_U_23
S1 0.0441(2) 0.0550(2) 0.0646(3) -0.0086(2) -0.0195(2) 0.0048(2)
O1 0.0479(7) 0.0782(10) 0.0710(10) -0.0212(7) -0.0106(7) 0.0045(8)
O2 0.0627(9) 0.0682(10) 0.0917(12) 0.0021(8) -0.0382(9) 0.0107(9)
O3 0.140(2) 0.0590(11) 0.1079(17) 0.0016(12) -0.0259(15) -0.0064(11)
O4 0.1093(16) 0.0601(10) 0.0999(16) -0.0248(10) -0.0108(13) 0.0127(10)
N1 0.0590(10) 0.0535(10) 0.0636(11) -0.0184(8) -0.0197(9) 0.0034(8)
N2 0.0827(14) 0.0561(11) 0.0721(13) -0.0143(10) -0.0348(11) 0.0020(9)
C1 0.0419(8) 0.0445(9) 0.0555(11) -0.0064(7) -0.0127(8) -0.0017(8)
C2 0.0612(12) 0.0581(12) 0.0668(14) -0.0116(10) -0.0274(11) 0.0045(10)
C3 0.0697(15) 0.0821(17) 0.0822(18) -0.0046(13) -0.0401(14) -0.0081(14)
C4 0.0530(12) 0.096(2) 0.096(2) -0.0112(13) -0.0267(13) -0.0383(17)
C5 0.0661(15) 0.0704(16) 0.100(2) -0.0298(13) -0.0154(15) -0.0121(15)
C6 0.0629(13) 0.0504(11) 0.0748(15) -0.0169(10) -0.0203(11) 0.0038(11)
C7 0.0520(10) 0.0579(11) 0.0549(11) -0.0148(9) -0.0275(9) 0.0057(9)
C8 0.0612(12) 0.0578(11) 0.0545(11) -0.0141(9) -0.0315(10) 0.0045(9)
C9 0.0675(14) 0.0772(16) 0.0549(13) -0.0075(12) -0.0258(11) -0.0018(11)
C10 0.0672(15) 0.0933(19) 0.0537(13) -0.0123(14) -0.0192(12) 0.0106(13)
C11 0.0749(16) 0.0803(17) 0.0641(15) -0.0223(14) -0.0267(13) 0.0249(13)
C12 0.0664(13) 0.0612(13) 0.0660(14) -0.0119(11) -0.0247(11) 0.0110(11)

loop_
_atom_type_symbol
_atom_type_description
_atom_type_scat_dispersion_real
_atom_type_scat_dispersion_imag
_atom_type_scat_source
C C 0.003 0.002
;
International Tables for Crystallography
(1992, Vol. C, Tables 4.2.6.8 and 6.1.1.4)
;
H H 0.000 0.000
;
International Tables for Crystallography
(1992, Vol. C, Table 6.1.1.4)
;
N N 0.006 0.003
;
International Tables for Crystallography
(1992, Vol. C, Tables 4.2.6.8 and 6.1.1.4)
;
O O 0.011 0.006
;
International Tables for Crystallography
(1992, Vol. C, Tables 4.2.6.8 and 6.1.1.4)
;
S S 0.125 0.123
;
International Tables for Crystallography
(1992, Vol. C, Tables 4.2.6.8 and 6.1.1.4)
;

loop_
_geom_angle_atom_site_label_1
_geom_angle_atom_site_label_2
_geom_angle_atom_site_label_3
_geom_angle
O1 S1 O2 119.96(10)
O1 S1 N1 103.31(10)
O1 S1 C1 109.06(11)
O2 S1 N1 108.98(12)
O2 S1 C1 108.67(12)
N1 S1 C1 105.96(10)
S1 N1 C7 127.18(18)
O3 N2 O4 121.2(2)
O3 N2 C8 118.9(2)
O4 N2 C8 119.82(18)
S1 C1 C2 118.45(18)
S1 C1 C6 120.0(2)
C2 C1 C6 121.6(2)
C1 C2 C3 119.3(2)
C2 C3 C4 119.7(3)
C3 C4 C5 120.5(3)
C4 C5 C6 120.8(3)
C1 C6 C5 118.1(2)
N1 C7 C8 121.83(19)
N1 C7 C12 121.47(18)
C8 C7 C12 116.69(18)
N2 C8 C7 121.93(17)
N2 C8 C9 116.29(19)
C7 C8 C9 121.8(2)
C8 C9 C10 120.1(2)
C9 C10 C11 119.0(2)
C10 C11 C12 121.4(2)
C7 C12 C11 120.9(2)
S1 N1 H1 115.3(19)
C7 N1 H1 112.1(17)
C1 C2 H2 121(2)
C3 C2 H2 120(2)
C2 C3 H3 115(2)
C4 C3 H3 125(2)
C3 C4 H4 117(2)
C5 C4 H4 123(2)
C4 C5 H5 124(2)
C6 C5 H5 115(2)
C1 C6 H6 121(2)
C5 C6 H6 121(2)
C8 C9 H9 117.2(19)
C10 C9 H9 122.7(19)
C9 C10 H10 117(2)
C11 C10 H10 124(2)
C10 C11 H11 118.6(17)
C12 C11 H11 119.9(16)
C7 C12 H12 118.4(17)
C11 C12 H12 120.7(17)

loop_
_geom_bond_atom_site_label_1
_geom_bond_atom_site_label_2
_geom_bond_distance
S1 O1 1.4314(17)
S1 O2 1.422(2)
S1 N1 1.641(2)
S1 C1 1.760(2)
O3 N2 1.212(2)
O4 N2 1.224(2)
N1 C7 1.407(2)
N2 C8 1.463(3)
C1 C2 1.383(3)
C1 C6 1.380(3)
C2 C3 1.373(5)
C3 C4 1.382(4)
C4 C5 1.365(5)
C5 C6 1.386(5)
C7 C8 1.401(2)
C7 C12 1.394(3)
C8 C9 1.384(2)
C9 C10 1.370(4)
C10 C11 1.373(3)
C11 C12 1.377(3)
N1 H1 0.81(3)
C2 H2 0.98(3)
C3 H3 1.01(3)
C4 H4 0.94(4)
C5 H5 0.95(3)
C6 H6 0.99(3)
C9 H9 0.93(3)
C10 H10 0.96(3)
C11 H11 0.92(3)
C12 H12 0.96(2)

loop_
_geom_hbond_atom_site_label_D
_geom_hbond_atom_site_label_H
_geom_hbond_atom_site_label_A
_geom_hbond_distance_DA
_geom_hbond_distance_DH
_geom_hbond_distance_HA
_geom_hbond_angle_DHA
_geom_hbond_publ_flag
N(1) H(1) O(4) 2.594(2) 0.81(3) 1.92(2) 140(2) no
N(1) H(1) N(2) 2.917(2) 0.81(3) 2.51(2) 112(2) no

loop_
_geom_torsion_atom_site_label_1
_geom_torsion_atom_site_label_2
_geom_torsion_atom_site_label_3
_geom_torsion_atom_site_label_4
_geom_torsion
O1 S1 N1 C7 -172.4(2)
O1 S1 C1 C2 36.42(18)
O1 S1 C1 C6 -143.87(16)
O2 S1 N1 C7 59.0(2)
O2 S1 C1 C2 168.82(15)
O2 S1 C1 C6 -11.47(19)
N1 S1 C1 C2 -74.19(17)
N1 S1 C1 C6 105.51(17)
C1 S1 N1 C7 -57.8(2)
S1 N1 C7 C8 156.7(2)
S1 N1 C7 C12 -24.5(4)
O3 N2 C8 C7 -178.5(3)
O3 N2 C8 C9 1.6(4)
O4 N2 C8 C7 1.3(4)
O4 N2 C8 C9 -178.6(3)
S1 C1 C2 C3 179.79(17)
S1 C1 C6 C5 -179.85(18)
C2 C1 C6 C5 -0.1(2)
C6 C1 C2 C3 0.1(2)
C1 C2 C3 C4 -0.1(3)
C2 C3 C4 C5 0.3(4)
C3 C4 C5 C6 -0.3(4)
C4 C5 C6 C1 0.3(3)
N1 C7 C8 N2 -0.9(4)
N1 C7 C8 C9 179.0(2)
N1 C7 C12 C11 -179.8(3)
C8 C7 C12 C11 -0.9(4)
C12 C7 C8 N2 -179.8(2)
C12 C7 C8 C9 0.1(3)
N2 C8 C9 C10 -179.5(3)
C7 C8 C9 C10 0.6(4)
C8 C9 C10 C11 -0.5(5)
C9 C10 C11 C12 -0.3(5)
C10 C11 C12 C7 1.1(5)
